data_7063705
loop_
_publ_author_name
'Rajput, Sagrika'
'M. T., Nithya'
'Dhala, Sasmita'
'Venkatasubbaiah, Krishnan'
'Nembenna, Sharanappa'

_publ_section_title
;
 Exploring tetra-coordinate bis-guanidinate-supported boron complexes:
 synthesis, characterization, and photophysical properties
;
_journal_issue 16
_journal_name_full 'New Journal of Chemistry'
_journal_page_first 6731
_journal_page_last 6740
_journal_paper_doi 10.1039/D5NJ00446B
_journal_volume 49
_journal_year 2025
_chemical_formula_moiety 'C40 H50 B N5 O2'
_chemical_formula_sum 'C40 H50 B N5 O2'
_chemical_formula_weight 643.66
_space_group_crystal_system triclinic
_space_group_IT_number 2
_space_group_name_Hall '-P 1'
_space_group_name_H-M_alt 'P -1'
_atom_sites_solution_hydrogens geom
_audit_creation_date 2025-02-24
_audit_creation_method
;
Olex2 1.5-ac5-021
(compiled 2022.02.15 svn.rf212a0ae for Rigaku Oxford Diffraction, GUI svn.r6439)
;
_audit_update_record
;
2025-03-05 deposited with the CCDC.	2025-03-18 downloaded from the CCDC.
;
_cell_angle_alpha 81.404(2)
_cell_angle_beta 74.068(2)
_cell_angle_gamma 78.624(2)
_cell_formula_units_Z 2
_cell_length_a 10.9789(4)
_cell_length_b 11.8113(2)
_cell_length_c 17.3241(3)
_cell_measurement_reflns_used 30488
_cell_measurement_temperature 100.01(10)
_cell_measurement_theta_max 79.4520
_cell_measurement_theta_min 3.8930
_cell_volume 2106.92(10)
_computing_cell_refinement 'CrysAlisPro 1.171.42.89a (Rigaku OD, 2023)'
_computing_data_collection 'CrysAlisPro 1.171.42.89a (Rigaku OD, 2023)'
_computing_data_reduction 'CrysAlisPro 1.171.42.89a (Rigaku OD, 2023)'
_computing_molecular_graphics 'Olex2 1.5-ac5-021 (Dolomanov et al., 2009)'
_computing_publication_material 'Olex2 1.5-ac5-021 (Dolomanov et al., 2009)'
_computing_structure_refinement 'SHELXL 2014/7 (Sheldrick, 2015)'
_computing_structure_solution 'olex2.solve 1.5-ac5-021 (Bourhis et al., 2015)'
_diffrn_ambient_temperature 100.01(10)
_diffrn_detector_area_resol_mean 5.8140
_diffrn_detector_type 'Pilatus 200K'
_diffrn_measured_fraction_theta_full 0.995
_diffrn_measured_fraction_theta_max 0.975
_diffrn_measurement_details
;
List of Runs (angles in degrees, time in seconds):

  # Type    Start    End  Width  t~exp~   \w     \q     \k     \f   Frames
#--------------------------------------------------------------------------
  1  \w    -97.00 -13.00   0.50    0.40    --  -38.50 139.00  -4.00  168
  2  \w    -91.00  -9.00   0.50    0.40    --  -38.50 130.00-179.00  164
  3  \w     31.00 102.00   0.50    0.40    --   48.81-130.00 109.00  142
  4  \w     35.00 108.00   0.50    0.40    --   48.81-139.00 -65.00  146
  5  \w     95.00 174.00   0.50    1.57    --  111.00 130.00-179.00  158
  6  \w     90.00 174.00   0.50    1.57    --  111.00 139.00  -4.00  168
  7  \w     48.00 116.00   0.50    1.57    --  111.00-130.00 109.00  136
  8  \w   -105.00 -35.00   0.50    0.40    --  -38.50 -38.00   0.00  140
  9  \w   -101.00 -27.00   0.50    0.40    --  -38.50 -57.00 -60.00  148
 10  \w   -101.00 -23.00   0.50    0.40    --  -38.50 -64.00 158.71  156
 11  \w   -101.00 -27.00   0.50    0.40    --  -38.50 -57.00  60.00  148
 12  \w     37.00 112.00   0.50    0.40    --   48.81  57.00 -60.00  150
 13  \w     37.00 112.00   0.50    0.40    --   48.81  57.00-150.00  150
 14  \w     47.00 117.00   0.50    1.57    --  111.00 -50.00   0.00  140
 15  \w    108.00 177.00   0.50    1.57    --  111.00  38.00-120.00  138
 16  \w     42.00 106.00   0.50    1.57    --  111.00 -91.00 -90.00  128
 17  \w     42.00 115.00   0.50    1.57    --  111.00 -25.00 -30.00  146
 18  \w    105.00 175.00   0.50    1.57    --  111.00  50.00 -30.00  140
 19  \w     45.00 114.00   0.50    1.57    --  111.00 -38.00  60.00  138
 20  \w     42.00 115.00   0.50    1.57    --  111.00 -25.00-180.00  146
 21  \w     46.00 109.00   0.50    1.57    --  111.00-111.00   0.00  126
 22  \w     47.00 134.00   0.50    1.57    --  111.00 -77.00 -90.00  174
 23  \w    108.00 177.00   0.50    1.57    --  111.00  38.00   0.00  138
 24  \w     46.00 109.00   0.50    1.57    --  111.00-111.00 150.00  126
 25  \w    105.00 175.00   0.50    1.57    --  111.00  50.00-180.00  140
 26  \w    107.00 178.00   0.50    1.57    --  111.00  25.00 -60.00  142
 27  \w     46.00 109.00   0.50    1.57    --  111.00-111.00  30.00  126
 28  \w     46.00 109.00   0.50    1.57    --  111.00-111.00  60.00  126
 29  \w     47.00 117.00   0.50    1.57    --  111.00 -50.00 150.00  140
 30  \w     48.00 125.00   0.50    1.57    --  111.00 -63.00  90.00  154
 31  \w     45.00 114.00   0.50    1.57    --  111.00 -38.00 -90.00  138
 32  \w     48.00 125.00   0.50    1.57    --  111.00 -63.00   0.00  154
 33  \w     46.00 109.00   0.50    1.57    --  111.00-111.00-120.00  126
 34  \w     46.00 109.00   0.50    1.57    --  111.00-111.00-180.00  126
 35  \w     47.00 117.00   0.50    1.57    --  111.00 -50.00-120.00  140
 36  \w     42.00 121.00   0.50    1.57    --  111.00 -12.00  90.00  158
 37  \w     46.00 109.00   0.50    1.57    --  111.00-111.00 -60.00  126
 38  \w     61.00 146.00   0.50    1.57    --  111.00 178.00  30.00  170
 39  \w    107.00 178.00   0.50    1.57    --  111.00  25.00 120.00  142
 40  \w     46.00 109.00   0.50    1.57    --  111.00-111.00 120.00  126
 41  \w     79.00 106.00   0.50    1.57    --  111.00-111.00-150.00   54
 42  \w     84.00 122.00   0.50    1.57    --  111.00-139.00 -65.00   76
;
_diffrn_measurement_device 'four-circle diffractometer'
_diffrn_measurement_device_type 'SuperNova, Dual, Cu at home/near, Pilatus 200K'
_diffrn_measurement_method '\w scans'
_diffrn_radiation_type CuK\a
_diffrn_radiation_wavelength 1.54184
_diffrn_reflns_av_R_equivalents 0.0642
_diffrn_reflns_av_unetI/netI 0.0348
_diffrn_reflns_Laue_measured_fraction_full 0.995
_diffrn_reflns_Laue_measured_fraction_max 0.975
_diffrn_reflns_limit_h_max 13
_diffrn_reflns_limit_h_min -13
_diffrn_reflns_limit_k_max 10
_diffrn_reflns_limit_k_min -14
_diffrn_reflns_limit_l_max 22
_diffrn_reflns_limit_l_min -22
_diffrn_reflns_number 36860
_diffrn_reflns_point_group_measured_fraction_full 0.995
_diffrn_reflns_point_group_measured_fraction_max 0.975
_diffrn_reflns_theta_full 67.684
_diffrn_reflns_theta_max 80.472
_diffrn_reflns_theta_min 3.837
_exptl_absorpt_coefficient_mu 0.488
_exptl_absorpt_correction_T_max 1.00000
_exptl_absorpt_correction_T_min 0.46065
_exptl_absorpt_correction_type multi-scan
_exptl_absorpt_process_details
;
CrysAlisPro 1.171.42.89a (Rigaku Oxford Diffraction, 2023)
Empirical absorption correction using spherical harmonics,
implemented in SCALE3 ABSPACK scaling algorithm.
;
_exptl_crystal_colour 'metallic light colourless'
_exptl_crystal_colour_lustre metallic
_exptl_crystal_colour_modifier light
_exptl_crystal_colour_primary colourless
_exptl_crystal_density_diffrn 1.015
_exptl_crystal_description block
_exptl_crystal_F_000 692
_exptl_crystal_size_max 0.2
_exptl_crystal_size_mid 0.18
_exptl_crystal_size_min 0.17
_refine_diff_density_max 0.323
_refine_diff_density_min -0.324
_refine_diff_density_rms 0.056
_refine_ls_extinction_coef 0.0037(4)
_refine_ls_extinction_expression Fc^*^=kFc[1+0.001xFc^2^\l^3^/sin(2\q)]^-1/4^
_refine_ls_extinction_method 'SHELXL-2014/7 (Sheldrick 2014'
_refine_ls_goodness_of_fit_ref 1.035
_refine_ls_hydrogen_treatment constr
_refine_ls_matrix_type full
_refine_ls_number_parameters 446
_refine_ls_number_reflns 9005
_refine_ls_number_restraints 0
_refine_ls_restrained_S_all 1.035
_refine_ls_R_factor_all 0.0622
_refine_ls_R_factor_gt 0.0601
_refine_ls_shift/su_max 0.001
_refine_ls_shift/su_mean 0.000
_refine_ls_structure_factor_coef Fsqd
_refine_ls_weighting_details 'w=1/[\s^2^(Fo^2^)+(0.0836P)^2^+1.2014P] where P=(Fo^2^+2Fc^2^)/3'
_refine_ls_weighting_scheme calc
_refine_ls_wR_factor_gt 0.1587
_refine_ls_wR_factor_ref 0.1610
_reflns_Friedel_coverage 0.000
_reflns_number_gt 8560
_reflns_number_total 9005
_reflns_threshold_expression 'I > 2\s(I)'
_cod_data_source_file d5nj00446b2.cif
_cod_data_source_block sn-sr-c6-xbpin_auto
_cod_depositor_comments 'Adding full bibliography for 7063704--7063710.cif.'
_cod_database_code 7063705
_shelx_shelxl_version_number 2014/7
_shelx_space_group_comment
;
The symmetry employed for this shelxl refinement is uniquely defined
by the following loop, which should always be used as a source of
symmetry information in preference to the above space-group names.
They are only intended as comments.
;
_shelx_estimated_absorpt_t_max 0.922
_shelx_estimated_absorpt_t_min 0.909
_olex2_refinement_description
;
1.a Aromatic/amide H refined with riding coordinates:
 N5(H5), N4(H4), C00J(H00J), C00O(H00O), C00R(H00R), C00S(H00S), C00Y(H00Y),
 C00Z(H00Z), C010(H010), C011(H011), C012(H012), C013(H013), C017(H017),
 C018(H018)
1.b Idealised Me refined as rotating group:
 C00N(H00A,H00B,H00C), C00T(H00D,H00E,H00F), C00U(H00G,H00H,H00I), C00V(H00K,
 H00L,H00M), C00W(H00N,H00P,H00Q), C00X(H00T,H00U,H00V), C014(H01A,H01B,H01C),
 C015(H01D,H01E,H01F), C016(H01G,H01H,H01I), C019(H01J,H01K,H01L), C01A(H01M,
 H01N,H01O), C01B(H01P,H01Q,H01R)
;
_smtbx_masks_special_details
;
A solvent mask was calculated and 105 electrons were 
found in a volume of 510\%A^3^ in 1 void per unit cell. 
This is consistent with the presence of 
1[C7H8] per Formula Unit 
which account for 100 electrons 
per unit cell.
;
_smtbx_masks_void_probe_radius 1.2
_smtbx_masks_void_truncation_radius 1.2
_olex2_submission_special_instructions 'No special instructions were received'
_oxdiff_exptl_absorpt_empirical_details
;
Empirical correction (ABSPACK) includes:
- Absorption correction using spherical harmonics
- Frame scaling
;

loop_
_space_group_symop_operation_xyz
'x, y, z'
'-x, -y, -z'

loop_
_atom_site_label
_atom_site_type_symbol
_atom_site_fract_x
_atom_site_fract_y
_atom_site_fract_z
_atom_site_U_iso_or_equiv
_atom_site_adp_type
_atom_site_occupancy
_atom_site_site_symmetry_order
_atom_site_calc_flag
_atom_site_refinement_flags_posn
_atom_site_refinement_flags_adp
_atom_site_refinement_flags_occupancy
_atom_site_disorder_assembly
_atom_site_disorder_group
O1 O 0.42438(10) 0.86908(8) 0.81458(6) 0.0211(2) Uani 1 1 d . . . . .
O2 O 0.58635(10) 0.73077(8) 0.84822(6) 0.0221(2) Uani 1 1 d . . . . .
N3 N 0.68323(11) 0.75182(10) 0.61128(7) 0.0191(2) Uani 1 1 d . . . . .
N1 N 0.64415(11) 0.86238(10) 0.72139(7) 0.0179(2) Uani 1 1 d . . . . .
N5 N 0.56428(11) 0.61372(10) 0.61031(7) 0.0199(2) Uani 1 1 d . . . . .
H5 H 0.5048 0.5716 0.6358 0.024 Uiso 1 1 calc R U . . .
N2 N 0.51553(11) 0.71002(10) 0.72557(6) 0.0174(2) Uani 1 1 d . . . . .
N4 N 0.79291(11) 0.90130(10) 0.59996(7) 0.0194(2) Uani 1 1 d . . . . .
H4 H 0.8071 0.9592 0.6211 0.023 Uiso 1 1 calc R U . . .
C1 C 0.70404(12) 0.83678(11) 0.64635(8) 0.0173(3) Uani 1 1 d . . . . .
C2 C 0.58764(13) 0.69392(11) 0.65098(8) 0.0175(3) Uani 1 1 d . . . . .
C00A C 0.67147(13) 0.96026(12) 0.75079(8) 0.0193(3) Uani 1 1 d . . . . .
C00B C 0.63017(13) 0.59353(11) 0.52878(8) 0.0193(3) Uani 1 1 d . . . . .
C00C C 0.86465(13) 0.88151(11) 0.51935(8) 0.0194(3) Uani 1 1 d . . . . .
C00D C 0.56221(14) 0.62739(12) 0.46930(8) 0.0219(3) Uani 1 1 d . . . . .
C00E C 0.41350(13) 0.64233(12) 0.76023(8) 0.0196(3) Uani 1 1 d . . . . .
C00F C 0.80317(15) 0.90176(13) 0.45647(9) 0.0237(3) Uani 1 1 d . . . . .
C00G C 0.44259(15) 0.53028(12) 0.79689(8) 0.0236(3) Uani 1 1 d . . . . .
C00H C 0.59813(15) 1.06971(12) 0.73866(8) 0.0234(3) Uani 1 1 d . . . . .
C00I C 0.99823(14) 0.84749(13) 0.50447(9) 0.0243(3) Uani 1 1 d . . . . .
C00J C 0.62485(16) 0.60169(13) 0.39045(9) 0.0280(3) Uani 1 1 d . . . . .
H00J H 0.5800 0.6226 0.3493 0.034 Uiso 1 1 calc R U . . .
C00K C 0.76708(14) 0.94386(14) 0.79271(8) 0.0249(3) Uani 1 1 d . . . . .
C00L C 0.39777(15) 0.86287(13) 0.90072(8) 0.0247(3) Uani 1 1 d . . . . .
C00M C 0.75721(14) 0.53538(13) 0.51105(9) 0.0248(3) Uani 1 1 d . . . . .
C00N C 0.42631(15) 0.69000(13) 0.48925(9) 0.0270(3) Uani 1 1 d . . . . .
H00A H 0.3720 0.6409 0.5292 0.041 Uiso 1 1 calc R U . . .
H00B H 0.3952 0.7075 0.4402 0.041 Uiso 1 1 calc R U . . .
H00C H 0.4229 0.7625 0.5114 0.041 Uiso 1 1 calc R U . . .
C00O C 0.78408(16) 1.03940(16) 0.82509(9) 0.0312(3) Uani 1 1 d . . . . .
H00O H 0.8470 1.0297 0.8548 0.037 Uiso 1 1 calc R U . . .
C00P C 0.49827(17) 0.75794(13) 0.92406(8) 0.0278(3) Uani 1 1 d . . . . .
C00Q C 0.28752(14) 0.69203(14) 0.75734(8) 0.0249(3) Uani 1 1 d . . . . .
C00R C 0.71164(17) 1.14723(14) 0.81487(10) 0.0324(4) Uani 1 1 d . . . . .
H00R H 0.7243 1.2108 0.8379 0.039 Uiso 1 1 calc R U . . .
C00S C 0.62045(17) 1.16288(13) 0.77111(9) 0.0295(3) Uani 1 1 d . . . . .
H00S H 0.5724 1.2379 0.7630 0.035 Uiso 1 1 calc R U . . .
C00T C 0.57783(17) 0.47724(13) 0.79904(10) 0.0293(3) Uani 1 1 d . . . . .
H00D H 0.6254 0.4521 0.7460 0.044 Uiso 1 1 calc R U . . .
H00E H 0.5766 0.4101 0.8399 0.044 Uiso 1 1 calc R U . . .
H00F H 0.6197 0.5348 0.8126 0.044 Uiso 1 1 calc R U . . .
C00U C 0.49664(17) 1.08681(13) 0.69296(10) 0.0299(3) Uani 1 1 d . . . . .
H00G H 0.4506 1.1668 0.6948 0.045 Uiso 1 1 calc R U . . .
H00H H 0.4360 1.0329 0.7176 0.045 Uiso 1 1 calc R U . . .
H00I H 0.5371 1.0719 0.6367 0.045 Uiso 1 1 calc R U . . .
C00V C 0.41157(17) 0.97914(14) 0.92342(10) 0.0306(3) Uani 1 1 d . . . . .
H00K H 0.5010 0.9913 0.9025 0.046 Uiso 1 1 calc R U . . .
H00L H 0.3870 0.9786 0.9823 0.046 Uiso 1 1 calc R U . . .
H00M H 0.3556 1.0420 0.9000 0.046 Uiso 1 1 calc R U . . .
C00W C 0.66137(16) 0.94354(15) 0.47048(10) 0.0307(3) Uani 1 1 d . . . . .
H00N H 0.6157 0.8770 0.4874 0.046 Uiso 1 1 calc R U . . .
H00P H 0.6426 0.9843 0.4204 0.046 Uiso 1 1 calc R U . . .
H00Q H 0.6331 0.9966 0.5127 0.046 Uiso 1 1 calc R U . . .
C00X C 0.25729(16) 0.81026(16) 0.71438(10) 0.0332(3) Uani 1 1 d . . . . .
H00T H 0.3067 0.8115 0.6579 0.050 Uiso 1 1 calc R U . . .
H00U H 0.2801 0.8684 0.7404 0.050 Uiso 1 1 calc R U . . .
H00V H 0.1653 0.8279 0.7169 0.050 Uiso 1 1 calc R U . . .
C00Y C 0.18975(16) 0.62805(17) 0.79501(9) 0.0332(4) Uani 1 1 d . . . . .
H00Y H 0.1036 0.6608 0.7946 0.040 Uiso 1 1 calc R U . . .
C00Z C 1.06952(16) 0.83353(15) 0.42562(10) 0.0321(3) Uani 1 1 d . . . . .
H00Z H 1.1601 0.8115 0.4147 0.039 Uiso 1 1 calc R U . . .
C010 C 0.34093(18) 0.46880(14) 0.83319(9) 0.0325(4) Uani 1 1 d . . . . .
H010 H 0.3584 0.3923 0.8583 0.039 Uiso 1 1 calc R U . . .
C011 C 0.81625(15) 0.51377(15) 0.43124(10) 0.0314(3) Uani 1 1 d . . . . .
H011 H 0.9030 0.4759 0.4177 0.038 Uiso 1 1 calc R U . . .
C012 C 0.75124(17) 0.54623(15) 0.37146(9) 0.0334(4) Uani 1 1 d . . . . .
H012 H 0.7931 0.5305 0.3175 0.040 Uiso 1 1 calc R U . . .
C013 C 0.87803(17) 0.88464(15) 0.37862(9) 0.0314(3) Uani 1 1 d . . . . .
H013 H 0.8377 0.8961 0.3354 0.038 Uiso 1 1 calc R U . . .
C014 C 0.85057(16) 0.82792(15) 0.80150(10) 0.0320(3) Uani 1 1 d . . . . .
H01A H 0.9015 0.8068 0.7481 0.048 Uiso 1 1 calc R U . . .
H01B H 0.7965 0.7690 0.8272 0.048 Uiso 1 1 calc R U . . .
H01C H 0.9082 0.8323 0.8349 0.048 Uiso 1 1 calc R U . . .
C015 C 1.06284(15) 0.82584(15) 0.57257(10) 0.0322(3) Uani 1 1 d . . . . .
H01D H 1.1547 0.7977 0.5518 0.048 Uiso 1 1 calc R U . . .
H01E H 1.0244 0.7674 0.6135 0.048 Uiso 1 1 calc R U . . .
H01F H 1.0516 0.8983 0.5968 0.048 Uiso 1 1 calc R U . . .
C016 C 0.82781(16) 0.49506(16) 0.57572(11) 0.0340(4) Uani 1 1 d . . . . .
H01G H 0.9083 0.4442 0.5539 0.051 Uiso 1 1 calc R U . . .
H01H H 0.7745 0.4523 0.6210 0.051 Uiso 1 1 calc R U . . .
H01I H 0.8467 0.5624 0.5944 0.051 Uiso 1 1 calc R U . . .
C017 C 1.01015(17) 0.85127(16) 0.36290(10) 0.0350(4) Uani 1 1 d . . . . .
H017 H 1.0597 0.8406 0.3094 0.042 Uiso 1 1 calc R U . . .
C018 C 0.21541(18) 0.51782(17) 0.83300(10) 0.0375(4) Uani 1 1 d . . . . .
H018 H 0.1473 0.4758 0.8589 0.045 Uiso 1 1 calc R U . . .
C019 C 0.5766(2) 0.78527(16) 0.97772(10) 0.0391(4) Uani 1 1 d . . . . .
H01J H 0.6374 0.7159 0.9887 0.059 Uiso 1 1 calc R U . . .
H01K H 0.5186 0.8092 1.0287 0.059 Uiso 1 1 calc R U . . .
H01L H 0.6239 0.8482 0.9501 0.059 Uiso 1 1 calc R U . . .
C01A C 0.4402(2) 0.65026(16) 0.96416(10) 0.0459(5) Uani 1 1 d . . . . .
H01M H 0.3889 0.6311 0.9312 0.069 Uiso 1 1 calc R U . . .
H01N H 0.3852 0.6653 1.0179 0.069 Uiso 1 1 calc R U . . .
H01O H 0.5092 0.5850 0.9692 0.069 Uiso 1 1 calc R U . . .
C01B C 0.25695(18) 0.84706(19) 0.93490(11) 0.0420(4) Uani 1 1 d . . . . .
H01P H 0.2012 0.9151 0.9163 0.063 Uiso 1 1 calc R U . . .
H01Q H 0.2366 0.8386 0.9940 0.063 Uiso 1 1 calc R U . . .
H01R H 0.2432 0.7774 0.9162 0.063 Uiso 1 1 calc R U . . .
B1 B 0.54010(15) 0.79328(12) 0.78102(9) 0.0178(3) Uani 1 1 d . . . . .

loop_
_atom_site_aniso_label
_atom_site_aniso_U_11
_atom_site_aniso_U_22
_atom_site_aniso_U_33
_atom_site_aniso_U_23
_atom_site_aniso_U_13
_atom_site_aniso_U_12
O1 0.0259(5) 0.0182(5) 0.0168(5) -0.0036(3) 0.0009(4) -0.0058(4)
O2 0.0335(5) 0.0168(5) 0.0164(5) 0.0002(3) -0.0056(4) -0.0076(4)
N3 0.0228(6) 0.0177(5) 0.0167(5) -0.0034(4) -0.0006(4) -0.0080(4)
N1 0.0225(5) 0.0155(5) 0.0163(5) -0.0020(4) -0.0031(4) -0.0065(4)
N5 0.0220(5) 0.0207(6) 0.0175(5) -0.0035(4) -0.0006(4) -0.0100(4)
N2 0.0217(5) 0.0156(5) 0.0152(5) -0.0005(4) -0.0016(4) -0.0087(4)
N4 0.0237(6) 0.0180(5) 0.0180(5) -0.0031(4) -0.0021(4) -0.0100(4)
C1 0.0192(6) 0.0146(6) 0.0179(6) -0.0001(5) -0.0042(5) -0.0040(5)
C2 0.0211(6) 0.0145(6) 0.0174(6) -0.0008(5) -0.0048(5) -0.0045(5)
C00A 0.0236(6) 0.0185(6) 0.0150(6) -0.0030(5) 0.0015(5) -0.0097(5)
C00B 0.0240(7) 0.0169(6) 0.0182(6) -0.0041(5) -0.0010(5) -0.0104(5)
C00C 0.0228(6) 0.0161(6) 0.0188(6) -0.0012(5) -0.0008(5) -0.0089(5)
C00D 0.0296(7) 0.0168(6) 0.0206(6) -0.0010(5) -0.0036(5) -0.0118(5)
C00E 0.0253(7) 0.0204(6) 0.0141(6) -0.0038(5) -0.0004(5) -0.0106(5)
C00F 0.0293(7) 0.0223(7) 0.0203(7) 0.0004(5) -0.0043(5) -0.0115(5)
C00G 0.0363(8) 0.0200(7) 0.0168(6) -0.0021(5) -0.0044(5) -0.0131(6)
C00H 0.0309(7) 0.0183(6) 0.0184(6) 0.0002(5) 0.0009(5) -0.0097(5)
C00I 0.0240(7) 0.0208(7) 0.0278(7) -0.0030(5) -0.0024(6) -0.0089(5)
C00J 0.0419(9) 0.0260(7) 0.0182(7) -0.0005(5) -0.0047(6) -0.0160(6)
C00K 0.0249(7) 0.0311(8) 0.0189(6) -0.0054(5) -0.0002(5) -0.0105(6)
C00L 0.0310(7) 0.0252(7) 0.0169(6) -0.0057(5) 0.0035(5) -0.0135(6)
C00M 0.0232(7) 0.0260(7) 0.0268(7) -0.0081(6) -0.0022(5) -0.0098(5)
C00N 0.0315(8) 0.0231(7) 0.0278(7) 0.0007(6) -0.0097(6) -0.0068(6)
C00O 0.0318(8) 0.0433(9) 0.0226(7) -0.0094(6) -0.0001(6) -0.0206(7)
C00P 0.0486(9) 0.0217(7) 0.0139(6) -0.0008(5) -0.0029(6) -0.0155(6)
C00Q 0.0253(7) 0.0340(8) 0.0171(6) -0.0080(5) -0.0021(5) -0.0092(6)
C00R 0.0426(9) 0.0293(8) 0.0269(7) -0.0117(6) 0.0037(6) -0.0206(7)
C00S 0.0406(9) 0.0194(7) 0.0259(7) -0.0043(5) 0.0024(6) -0.0126(6)
C00T 0.0438(9) 0.0158(7) 0.0301(8) -0.0001(5) -0.0126(7) -0.0057(6)
C00U 0.0385(8) 0.0201(7) 0.0294(8) 0.0024(6) -0.0092(6) -0.0035(6)
C00V 0.0396(9) 0.0248(7) 0.0277(7) -0.0106(6) -0.0022(6) -0.0087(6)
C00W 0.0292(8) 0.0381(9) 0.0264(7) 0.0036(6) -0.0099(6) -0.0103(6)
C00X 0.0285(8) 0.0402(9) 0.0311(8) -0.0048(7) -0.0116(6) 0.0002(6)
C00Y 0.0264(7) 0.0513(10) 0.0249(7) -0.0134(7) 0.0014(6) -0.0175(7)
C00Z 0.0251(7) 0.0323(8) 0.0346(8) -0.0080(6) 0.0048(6) -0.0088(6)
C010 0.0549(10) 0.0280(8) 0.0193(7) 0.0005(6) -0.0049(6) -0.0261(7)
C011 0.0252(7) 0.0357(8) 0.0330(8) -0.0150(7) 0.0039(6) -0.0114(6)
C012 0.0435(9) 0.0362(9) 0.0194(7) -0.0106(6) 0.0066(6) -0.0188(7)
C013 0.0404(9) 0.0357(8) 0.0197(7) -0.0001(6) -0.0038(6) -0.0174(7)
C014 0.0276(8) 0.0390(9) 0.0312(8) -0.0064(7) -0.0110(6) -0.0023(6)
C015 0.0242(7) 0.0356(9) 0.0370(9) -0.0051(7) -0.0088(6) -0.0031(6)
C016 0.0253(7) 0.0413(9) 0.0367(9) -0.0115(7) -0.0091(6) -0.0008(6)
C017 0.0386(9) 0.0401(9) 0.0214(7) -0.0077(6) 0.0094(6) -0.0157(7)
C018 0.0421(9) 0.0535(11) 0.0216(7) -0.0084(7) 0.0045(6) -0.0330(8)
C019 0.0660(12) 0.0310(8) 0.0251(8) -0.0051(6) -0.0201(8) -0.0055(8)
C01A 0.0814(15) 0.0288(9) 0.0232(8) 0.0017(6) 0.0034(8) -0.0256(9)
C01B 0.0387(9) 0.0592(12) 0.0278(8) -0.0110(8) 0.0081(7) -0.0257(9)
B1 0.0242(7) 0.0132(6) 0.0155(6) -0.0014(5) -0.0023(5) -0.0055(5)

loop_
_atom_type_symbol
_atom_type_description
_atom_type_scat_dispersion_real
_atom_type_scat_dispersion_imag
_atom_type_scat_source
C C 0.0181 0.0091 'International Tables Vol C Tables 4.2.6.8 and 6.1.1.4'
H H 0.0000 0.0000 'International Tables Vol C Tables 4.2.6.8 and 6.1.1.4'
B B 0.0090 0.0039 'International Tables Vol C Tables 4.2.6.8 and 6.1.1.4'
N N 0.0311 0.0180 'International Tables Vol C Tables 4.2.6.8 and 6.1.1.4'
O O 0.0492 0.0322 'International Tables Vol C Tables 4.2.6.8 and 6.1.1.4'

loop_
_geom_angle_atom_site_label_1
_geom_angle_atom_site_label_2
_geom_angle_atom_site_label_3
_geom_angle
_geom_angle_site_symmetry_1
_geom_angle_site_symmetry_3
_geom_angle_publ_flag
C00L O1 B1 111.90(11) . . ?
C00P O2 B1 111.48(11) . . ?
C1 N3 C2 118.02(11) . . ?
C1 N1 C00A 119.37(11) . . ?
C1 N1 B1 123.90(11) . . ?
C00A N1 B1 116.71(10) . . ?
C2 N5 H5 117.9 . . ?
C2 N5 C00B 124.27(11) . . ?
C00B N5 H5 117.9 . . ?
C2 N2 C00E 118.69(11) . . ?
C2 N2 B1 123.87(11) . . ?
C00E N2 B1 117.33(10) . . ?
C1 N4 H4 117.7 . . ?
C1 N4 C00C 124.60(11) . . ?
C00C N4 H4 117.7 . . ?
N3 C1 N1 124.98(12) . . ?
N3 C1 N4 115.70(12) . . ?
N1 C1 N4 119.32(12) . . ?
N3 C2 N5 115.79(12) . . ?
N2 C2 N3 124.92(12) . . ?
N2 C2 N5 119.29(12) . . ?
C00H C00A N1 118.68(12) . . ?
C00K C00A N1 119.84(13) . . ?
C00K C00A C00H 121.45(13) . . ?
C00D C00B N5 118.30(12) . . ?
C00D C00B C00M 121.75(13) . . ?
C00M C00B N5 119.86(13) . . ?
C00F C00C N4 120.38(13) . . ?
C00F C00C C00I 121.17(13) . . ?
C00I C00C N4 118.37(12) . . ?
C00B C00D C00N 121.08(13) . . ?
C00J C00D C00B 118.10(14) . . ?
C00J C00D C00N 120.82(14) . . ?
C00G C00E N2 119.22(13) . . ?
C00G C00E C00Q 121.78(13) . . ?
C00Q C00E N2 119.00(13) . . ?
C00C C00F C00W 122.02(13) . . ?
C013 C00F C00C 118.14(14) . . ?
C013 C00F C00W 119.83(14) . . ?
C00E C00G C00T 121.48(13) . . ?
C00E C00G C010 117.92(15) . . ?
C010 C00G C00T 120.59(14) . . ?
C00A C00H C00U 121.13(13) . . ?
C00S C00H C00A 118.35(14) . . ?
C00S C00H C00U 120.52(14) . . ?
C00C C00I C015 120.57(13) . . ?
C00Z C00I C00C 118.76(14) . . ?
C00Z C00I C015 120.66(14) . . ?
C00D C00J H00J 119.5 . . ?
C012 C00J C00D 120.97(15) . . ?
C012 C00J H00J 119.5 . . ?
C00A C00K C014 121.28(13) . . ?
C00O C00K C00A 117.90(15) . . ?
C00O C00K C014 120.81(15) . . ?
O1 C00L C00P 104.55(11) . . ?
O1 C00L C00V 108.43(12) . . ?
O1 C00L C01B 107.29(13) . . ?
C00V C00L C00P 113.72(13) . . ?
C00V C00L C01B 107.71(13) . . ?
C01B C00L C00P 114.77(14) . . ?
C00B C00M C016 121.48(13) . . ?
C011 C00M C00B 117.97(14) . . ?
C011 C00M C016 120.54(14) . . ?
C00D C00N H00A 109.5 . . ?
C00D C00N H00B 109.5 . . ?
C00D C00N H00C 109.5 . . ?
H00A C00N H00B 109.5 . . ?
H00A C00N H00C 109.5 . . ?
H00B C00N H00C 109.5 . . ?
C00K C00O H00O 119.3 . . ?
C00R C00O C00K 121.47(16) . . ?
C00R C00O H00O 119.3 . . ?
O2 C00P C00L 104.35(11) . . ?
O2 C00P C019 107.36(14) . . ?
O2 C00P C01A 108.42(12) . . ?
C019 C00P C00L 114.77(13) . . ?
C01A C00P C00L 113.82(16) . . ?
C01A C00P C019 107.74(14) . . ?
C00E C00Q C00X 121.71(13) . . ?
C00Y C00Q C00E 118.11(15) . . ?
C00Y C00Q C00X 120.18(15) . . ?
C00O C00R H00R 120.0 . . ?
C00O C00R C00S 119.93(14) . . ?
C00S C00R H00R 120.0 . . ?
C00H C00S H00S 119.6 . . ?
C00R C00S C00H 120.84(15) . . ?
C00R C00S H00S 119.6 . . ?
C00G C00T H00D 109.5 . . ?
C00G C00T H00E 109.5 . . ?
C00G C00T H00F 109.5 . . ?
H00D C00T H00E 109.5 . . ?
H00D C00T H00F 109.5 . . ?
H00E C00T H00F 109.5 . . ?
C00H C00U H00G 109.5 . . ?
C00H C00U H00H 109.5 . . ?
C00H C00U H00I 109.5 . . ?
H00G C00U H00H 109.5 . . ?
H00G C00U H00I 109.5 . . ?
H00H C00U H00I 109.5 . . ?
C00L C00V H00K 109.5 . . ?
C00L C00V H00L 109.5 . . ?
C00L C00V H00M 109.5 . . ?
H00K C00V H00L 109.5 . . ?
H00K C00V H00M 109.5 . . ?
H00L C00V H00M 109.5 . . ?
C00F C00W H00N 109.5 . . ?
C00F C00W H00P 109.5 . . ?
C00F C00W H00Q 109.5 . . ?
H00N C00W H00P 109.5 . . ?
H00N C00W H00Q 109.5 . . ?
H00P C00W H00Q 109.5 . . ?
C00Q C00X H00T 109.5 . . ?
C00Q C00X H00U 109.5 . . ?
C00Q C00X H00V 109.5 . . ?
H00T C00X H00U 109.5 . . ?
H00T C00X H00V 109.5 . . ?
H00U C00X H00V 109.5 . . ?
C00Q C00Y H00Y 119.3 . . ?
C018 C00Y C00Q 121.33(16) . . ?
C018 C00Y H00Y 119.3 . . ?
C00I C00Z H00Z 119.6 . . ?
C017 C00Z C00I 120.87(15) . . ?
C017 C00Z H00Z 119.6 . . ?
C00G C010 H010 119.5 . . ?
C018 C010 C00G 121.08(16) . . ?
C018 C010 H010 119.5 . . ?
C00M C011 H011 119.3 . . ?
C012 C011 C00M 121.38(15) . . ?
C012 C011 H011 119.3 . . ?
C00J C012 H012 120.1 . . ?
C011 C012 C00J 119.81(14) . . ?
C011 C012 H012 120.1 . . ?
C00F C013 H013 119.3 . . ?
C017 C013 C00F 121.38(15) . . ?
C017 C013 H013 119.3 . . ?
C00K C014 H01A 109.5 . . ?
C00K C014 H01B 109.5 . . ?
C00K C014 H01C 109.5 . . ?
H01A C014 H01B 109.5 . . ?
H01A C014 H01C 109.5 . . ?
H01B C014 H01C 109.5 . . ?
C00I C015 H01D 109.5 . . ?
C00I C015 H01E 109.5 . . ?
C00I C015 H01F 109.5 . . ?
H01D C015 H01E 109.5 . . ?
H01D C015 H01F 109.5 . . ?
H01E C015 H01F 109.5 . . ?
C00M C016 H01G 109.5 . . ?
C00M C016 H01H 109.5 . . ?
C00M C016 H01I 109.5 . . ?
H01G C016 H01H 109.5 . . ?
H01G C016 H01I 109.5 . . ?
H01H C016 H01I 109.5 . . ?
C00Z C017 C013 119.66(14) . . ?
C00Z C017 H017 120.2 . . ?
C013 C017 H017 120.2 . . ?
C00Y C018 C010 119.73(14) . . ?
C00Y C018 H018 120.1 . . ?
C010 C018 H018 120.1 . . ?
C00P C019 H01J 109.5 . . ?
C00P C019 H01K 109.5 . . ?
C00P C019 H01L 109.5 . . ?
H01J C019 H01K 109.5 . . ?
H01J C019 H01L 109.5 . . ?
H01K C019 H01L 109.5 . . ?
C00P C01A H01M 109.5 . . ?
C00P C01A H01N 109.5 . . ?
C00P C01A H01O 109.5 . . ?
H01M C01A H01N 109.5 . . ?
H01M C01A H01O 109.5 . . ?
H01N C01A H01O 109.5 . . ?
C00L C01B H01P 109.5 . . ?
C00L C01B H01Q 109.5 . . ?
C00L C01B H01R 109.5 . . ?
H01P C01B H01Q 109.5 . . ?
H01P C01B H01R 109.5 . . ?
H01Q C01B H01R 109.5 . . ?
O1 B1 O2 106.53(11) . . ?
O1 B1 N1 111.96(11) . . ?
O1 B1 N2 111.23(11) . . ?
O2 B1 N1 111.40(11) . . ?
O2 B1 N2 112.58(11) . . ?
N2 B1 N1 103.27(10) . . ?

loop_
_geom_bond_atom_site_label_1
_geom_bond_atom_site_label_2
_geom_bond_distance
_geom_bond_site_symmetry_2
_geom_bond_publ_flag
O1 C00L 1.4331(16) . ?
O1 B1 1.4336(18) . ?
O2 C00P 1.4388(17) . ?
O2 B1 1.4415(17) . ?
N3 C1 1.3330(17) . ?
N3 C2 1.3373(17) . ?
N1 C1 1.3355(17) . ?
N1 C00A 1.4433(16) . ?
N1 B1 1.5831(18) . ?
N5 H5 0.8800 . ?
N5 C2 1.3618(17) . ?
N5 C00B 1.4306(17) . ?
N2 C2 1.3361(17) . ?
N2 C00E 1.4474(17) . ?
N2 B1 1.5785(18) . ?
N4 H4 0.8800 . ?
N4 C1 1.3632(17) . ?
N4 C00C 1.4305(17) . ?
C00A C00H 1.402(2) . ?
C00A C00K 1.401(2) . ?
C00B C00D 1.400(2) . ?
C00B C00M 1.400(2) . ?
C00C C00F 1.401(2) . ?
C00C C00I 1.403(2) . ?
C00D C00J 1.399(2) . ?
C00D C00N 1.500(2) . ?
C00E C00G 1.397(2) . ?
C00E C00Q 1.403(2) . ?
C00F C00W 1.500(2) . ?
C00F C013 1.394(2) . ?
C00G C00T 1.502(2) . ?
C00G C010 1.402(2) . ?
C00H C00S 1.398(2) . ?
C00H C00U 1.502(2) . ?
C00I C00Z 1.391(2) . ?
C00I C015 1.503(2) . ?
C00J H00J 0.9500 . ?
C00J C012 1.385(3) . ?
C00K C00O 1.397(2) . ?
C00K C014 1.503(2) . ?
C00L C00P 1.572(2) . ?
C00L C00V 1.530(2) . ?
C00L C01B 1.534(2) . ?
C00M C011 1.395(2) . ?
C00M C016 1.502(2) . ?
C00N H00A 0.9800 . ?
C00N H00B 0.9800 . ?
C00N H00C 0.9800 . ?
C00O H00O 0.9500 . ?
C00O C00R 1.377(3) . ?
C00P C019 1.532(2) . ?
C00P C01A 1.523(2) . ?
C00Q C00X 1.502(2) . ?
C00Q C00Y 1.392(2) . ?
C00R H00R 0.9500 . ?
C00R C00S 1.383(3) . ?
C00S H00S 0.9500 . ?
C00T H00D 0.9800 . ?
C00T H00E 0.9800 . ?
C00T H00F 0.9800 . ?
C00U H00G 0.9800 . ?
C00U H00H 0.9800 . ?
C00U H00I 0.9800 . ?
C00V H00K 0.9800 . ?
C00V H00L 0.9800 . ?
C00V H00M 0.9800 . ?
C00W H00N 0.9800 . ?
C00W H00P 0.9800 . ?
C00W H00Q 0.9800 . ?
C00X H00T 0.9800 . ?
C00X H00U 0.9800 . ?
C00X H00V 0.9800 . ?
C00Y H00Y 0.9500 . ?
C00Y C018 1.381(3) . ?
C00Z H00Z 0.9500 . ?
C00Z C017 1.384(3) . ?
C010 H010 0.9500 . ?
C010 C018 1.386(3) . ?
C011 H011 0.9500 . ?
C011 C012 1.381(3) . ?
C012 H012 0.9500 . ?
C013 H013 0.9500 . ?
C013 C017 1.387(3) . ?
C014 H01A 0.9800 . ?
C014 H01B 0.9800 . ?
C014 H01C 0.9800 . ?
C015 H01D 0.9800 . ?
C015 H01E 0.9800 . ?
C015 H01F 0.9800 . ?
C016 H01G 0.9800 . ?
C016 H01H 0.9800 . ?
C016 H01I 0.9800 . ?
C017 H017 0.9500 . ?
C018 H018 0.9500 . ?
C019 H01J 0.9800 . ?
C019 H01K 0.9800 . ?
C019 H01L 0.9800 . ?
C01A H01M 0.9800 . ?
C01A H01N 0.9800 . ?
C01A H01O 0.9800 . ?
C01B H01P 0.9800 . ?
C01B H01Q 0.9800 . ?
C01B H01R 0.9800 . ?

loop_
_geom_torsion_atom_site_label_1
_geom_torsion_atom_site_label_2
_geom_torsion_atom_site_label_3
_geom_torsion_atom_site_label_4
_geom_torsion
_geom_torsion_site_symmetry_1
_geom_torsion_site_symmetry_2
_geom_torsion_site_symmetry_3
_geom_torsion_site_symmetry_4
_geom_torsion_publ_flag
O1 C00L C00P O2 10.87(14) . . . . ?
O1 C00L C00P C019 128.08(14) . . . . ?
O1 C00L C00P C01A -107.13(13) . . . . ?
N1 C00A C00H C00S 176.59(12) . . . . ?
N1 C00A C00H C00U -2.57(19) . . . . ?
N1 C00A C00K C00O -175.51(12) . . . . ?
N1 C00A C00K C014 5.5(2) . . . . ?
N5 C00B C00D C00J -176.52(12) . . . . ?
N5 C00B C00D C00N 3.79(19) . . . . ?
N5 C00B C00M C011 177.69(13) . . . . ?
N5 C00B C00M C016 -1.1(2) . . . . ?
N2 C00E C00G C00T -1.8(2) . . . . ?
N2 C00E C00G C010 177.12(12) . . . . ?
N2 C00E C00Q C00X 4.2(2) . . . . ?
N2 C00E C00Q C00Y -176.41(12) . . . . ?
N4 C00C C00F C00W -0.5(2) . . . . ?
N4 C00C C00F C013 178.02(13) . . . . ?
N4 C00C C00I C00Z -176.91(13) . . . . ?
N4 C00C C00I C015 3.5(2) . . . . ?
C1 N3 C2 N5 175.46(12) . . . . ?
C1 N3 C2 N2 -4.1(2) . . . . ?
C1 N1 C00A C00H 89.31(15) . . . . ?
C1 N1 C00A C00K -92.63(15) . . . . ?
C1 N1 B1 O1 -128.26(13) . . . . ?
C1 N1 B1 O2 112.56(14) . . . . ?
C1 N1 B1 N2 -8.51(16) . . . . ?
C1 N4 C00C C00F 68.34(18) . . . . ?
C1 N4 C00C C00I -114.98(15) . . . . ?
C2 N3 C1 N1 6.2(2) . . . . ?
C2 N3 C1 N4 -173.10(12) . . . . ?
C2 N5 C00B C00D -109.79(15) . . . . ?
C2 N5 C00B C00M 73.71(18) . . . . ?
C2 N2 C00E C00G 83.38(16) . . . . ?
C2 N2 C00E C00Q -97.77(15) . . . . ?
C2 N2 B1 O1 130.66(13) . . . . ?
C2 N2 B1 O2 -109.86(14) . . . . ?
C2 N2 B1 N1 10.41(16) . . . . ?
C00A N1 C1 N3 -177.14(13) . . . . ?
C00A N1 C1 N4 2.15(19) . . . . ?
C00A N1 B1 O1 50.07(16) . . . . ?
C00A N1 B1 O2 -69.10(14) . . . . ?
C00A N1 B1 N2 169.82(11) . . . . ?
C00A C00H C00S C00R -0.7(2) . . . . ?
C00A C00K C00O C00R -1.5(2) . . . . ?
C00B N5 C2 N3 -3.3(2) . . . . ?
C00B N5 C2 N2 176.34(12) . . . . ?
C00B C00D C00J C012 -1.2(2) . . . . ?
C00B C00M C011 C012 -1.4(2) . . . . ?
C00C N4 C1 N3 -1.59(19) . . . . ?
C00C N4 C1 N1 179.05(12) . . . . ?
C00C C00F C013 C017 -1.6(2) . . . . ?
C00C C00I C00Z C017 -0.8(2) . . . . ?
C00D C00B C00M C011 1.3(2) . . . . ?
C00D C00B C00M C016 -177.50(14) . . . . ?
C00D C00J C012 C011 1.1(2) . . . . ?
C00E N2 C2 N3 178.77(13) . . . . ?
C00E N2 C2 N5 -0.81(18) . . . . ?
C00E N2 B1 O1 -53.31(15) . . . . ?
C00E N2 B1 O2 66.16(15) . . . . ?
C00E N2 B1 N1 -173.57(11) . . . . ?
C00E C00G C010 C018 -0.2(2) . . . . ?
C00E C00Q C00Y C018 -1.2(2) . . . . ?
C00F C00C C00I C00Z -0.3(2) . . . . ?
C00F C00C C00I C015 -179.88(13) . . . . ?
C00F C013 C017 C00Z 0.5(3) . . . . ?
C00G C00E C00Q C00X -176.96(13) . . . . ?
C00G C00E C00Q C00Y 2.4(2) . . . . ?
C00G C010 C018 C00Y 1.4(2) . . . . ?
C00H C00A C00K C00O 2.5(2) . . . . ?
C00H C00A C00K C014 -176.45(13) . . . . ?
C00I C00C C00F C00W -177.08(14) . . . . ?
C00I C00C C00F C013 1.4(2) . . . . ?
C00I C00Z C017 C013 0.7(3) . . . . ?
C00K C00A C00H C00S -1.4(2) . . . . ?
C00K C00A C00H C00U 179.40(13) . . . . ?
C00K C00O C00R C00S -0.6(2) . . . . ?
C00L O1 B1 O2 3.29(14) . . . . ?
C00L O1 B1 N1 -118.72(12) . . . . ?
C00L O1 B1 N2 126.31(11) . . . . ?
C00M C00B C00D C00J -0.1(2) . . . . ?
C00M C00B C00D C00N -179.79(13) . . . . ?
C00M C011 C012 C00J 0.2(2) . . . . ?
C00N C00D C00J C012 178.54(14) . . . . ?
C00O C00R C00S C00H 1.7(2) . . . . ?
C00P O2 B1 O1 4.44(14) . . . . ?
C00P O2 B1 N1 126.80(11) . . . . ?
C00P O2 B1 N2 -117.74(12) . . . . ?
C00Q C00E C00G C00T 179.40(13) . . . . ?
C00Q C00E C00G C010 -1.7(2) . . . . ?
C00Q C00Y C018 C010 -0.7(2) . . . . ?
C00T C00G C010 C018 178.67(14) . . . . ?
C00U C00H C00S C00R 178.47(14) . . . . ?
C00V C00L C00P O2 -107.22(13) . . . . ?
C00V C00L C00P C019 9.99(18) . . . . ?
C00V C00L C00P C01A 134.78(14) . . . . ?
C00W C00F C013 C017 176.98(15) . . . . ?
C00X C00Q C00Y C018 178.18(14) . . . . ?
C014 C00K C00O C00R 177.48(14) . . . . ?
C015 C00I C00Z C017 178.78(15) . . . . ?
C016 C00M C011 C012 177.48(15) . . . . ?
C01B C00L C00P O2 128.12(13) . . . . ?
C01B C00L C00P C019 -114.67(16) . . . . ?
C01B C00L C00P C01A 10.12(18) . . . . ?
B1 O1 C00L C00P -8.82(14) . . . . ?
B1 O1 C00L C00V 112.83(13) . . . . ?
B1 O1 C00L C01B -131.11(14) . . . . ?
B1 O2 C00P C00L -9.49(14) . . . . ?
B1 O2 C00P C019 -131.70(13) . . . . ?
B1 O2 C00P C01A 112.15(16) . . . . ?
B1 N1 C1 N3 1.1(2) . . . . ?
B1 N1 C1 N4 -179.56(12) . . . . ?
B1 N1 C00A C00H -89.10(15) . . . . ?
B1 N1 C00A C00K 88.96(15) . . . . ?
B1 N2 C2 N3 -5.3(2) . . . . ?
B1 N2 C2 N5 175.17(12) . . . . ?
B1 N2 C00E C00G -92.86(15) . . . . ?
B1 N2 C00E C00Q 85.99(15) . . . . ?

loop_
_smtbx_masks_void_nr
_smtbx_masks_void_average_x
_smtbx_masks_void_average_y
_smtbx_masks_void_average_z
_smtbx_masks_void_volume
_smtbx_masks_void_count_electrons
_smtbx_masks_void_content
1 0.000 -0.643 0.000 510.1 105.4 '2 TOLUENE'
